data_4033204
loop_
_publ_author_name
'Novikov, Mikhail S.'
'Rostovskii, Nikolai V.'
'Koronatov, Alexander N.'
'Zavyalov, Kirill V.'
'Zubakin, Grigory V.'
'Khlebnikov, Alexander F.'
'Starova, Galina L.'

_publ_section_title
;
 Synthesis of 1,2-Dihydropyrimidine-2-carboxylates via Regioselective
 Addition of Rhodium(II) Carbenoids to 2H-Azirine-2-carbaldimines.
;
_journal_issue 24
_journal_name_full 'The Journal of organic chemistry'
_journal_page_first 13396
_journal_page_last 13404
_journal_paper_doi 10.1021/acs.joc.7b02484
_journal_volume 82
_journal_year 2017
_chemical_formula_moiety 'C25 H21 Cl F6 N2 O4'
_chemical_formula_sum 'C25 H21 Cl F6 N2 O4'
_chemical_formula_weight 562.89
_chemical_name_systematic
;
 ? 
;
_space_group_crystal_system triclinic
_space_group_IT_number 2
_space_group_name_Hall '-P 1'
_space_group_name_H-M_alt 'P -1'
_symmetry_space_group_name_Hall '-P 1'
_symmetry_space_group_name_H-M 'P -1'
_atom_sites_solution_hydrogens geom
_atom_sites_solution_primary direct
_atom_sites_solution_secondary difmap
_audit_creation_date 2014-06-04
_audit_creation_method
;
  Olex2 1.2-ac2
  (compiled 2012.03.27 svn.r2268, GUI svn.r4156)
;
_cell_angle_alpha 79.542(7)
_cell_angle_beta 81.945(6)
_cell_angle_gamma 88.919(6)
_cell_formula_units_Z 2
_cell_length_a 7.5654(4)
_cell_length_b 11.1449(9)
_cell_length_c 14.5379(11)
_cell_measurement_reflns_used 2960
_cell_measurement_temperature 100(2)
_cell_measurement_theta_max 28.3400
_cell_measurement_theta_min 3.1350
_cell_volume 1193.49(15)
_computing_cell_refinement
;
CrysAlisPro, Agilent Technologies,
Version 1.171.36.32 (release 02-08-2013 CrysAlis171 .NET)
(compiled Aug  2 2013,16:46:58)
;
_computing_data_collection
;
CrysAlisPro, Agilent Technologies,
Version 1.171.36.32 (release 02-08-2013 CrysAlis171 .NET)
(compiled Aug  2 2013,16:46:58)
;
_computing_data_reduction
;
CrysAlisPro, Agilent Technologies,
Version 1.171.36.32 (release 02-08-2013 CrysAlis171 .NET)
(compiled Aug  2 2013,16:46:58)
;
_computing_molecular_graphics
;
O. V. Dolomanov, L. J. Bourhis, R. J. Gildea, J. A. K. Howard and H. Puschmann,
OLEX2: a complete structure solution, refinement and analysis program.
J. Appl. Cryst. (2009). 42, 339-341.
;
_computing_publication_material
;
O. V. Dolomanov, L. J. Bourhis, R. J. Gildea, J. A. K. Howard and H. Puschmann,
OLEX2: a complete structure solution, refinement and analysis program.
J. Appl. Cryst. (2009). 42, 339-341.
;
_computing_structure_refinement
;
SHELXL, G.M. Sheldrick, Acta Cryst.
(2008). A64, 112-122
;
_computing_structure_solution
;
SHELXS, G.M. Sheldrick, Acta Cryst.
(2008). A64, 112-122
;
_diffrn_ambient_temperature 100(2)
_diffrn_detector_area_resol_mean 16.2096
_diffrn_measured_fraction_theta_full 0.9992
_diffrn_measured_fraction_theta_max 0.9992
_diffrn_measurement_details
;
#__ type_ start__ end____ width___ exp.time_
  1 omega    6.00   51.00   1.0000   10.0000
omega____ theta____ kappa____ phi______ frames
    -      -17.8777   57.0000  -90.0000 45

#__ type_ start__ end____ width___ exp.time_
  2 omega  -82.00    7.00   1.0000   10.0000
omega____ theta____ kappa____ phi______ frames
    -      -17.8777  -38.0000   90.0000 89

#__ type_ start__ end____ width___ exp.time_
  3 omega  -25.00   24.00   1.0000   10.0000
omega____ theta____ kappa____ phi______ frames
    -      -17.8777  -99.0000   90.0000 49

#__ type_ start__ end____ width___ exp.time_
  4 omega  -17.00   21.00   1.0000   10.0000
omega____ theta____ kappa____ phi______ frames
    -      -17.8777  -99.0000  -90.0000 38

#__ type_ start__ end____ width___ exp.time_
  5 omega  -48.00   34.00   1.0000   10.0000
omega____ theta____ kappa____ phi______ frames
    -       18.8152  -57.0000    0.0000 82

#__ type_ start__ end____ width___ exp.time_
  6 omega  -54.00  -27.00   1.0000   10.0000
omega____ theta____ kappa____ phi______ frames
    -       18.8152  -19.0000  -30.0000 27

#__ type_ start__ end____ width___ exp.time_
  7 omega   17.00   60.00   1.0000   10.0000
omega____ theta____ kappa____ phi______ frames
    -       18.8152  -19.0000  -30.0000 43

#__ type_ start__ end____ width___ exp.time_
  8 omega   37.00   92.00   1.0000   10.0000
omega____ theta____ kappa____ phi______ frames
    -       18.8152  178.0000  -30.0000 55
;
_diffrn_measurement_device_type 'Xcalibur, Eos'
_diffrn_measurement_method '\w scans'
_diffrn_orient_matrix_UB_11 0.0382521000
_diffrn_orient_matrix_UB_12 0.0075128000
_diffrn_orient_matrix_UB_13 -0.0481224000
_diffrn_orient_matrix_UB_21 -0.0126545000
_diffrn_orient_matrix_UB_22 0.0639458000
_diffrn_orient_matrix_UB_23 -0.0048515000
_diffrn_orient_matrix_UB_31 0.0856927000
_diffrn_orient_matrix_UB_32 0.0065718000
_diffrn_orient_matrix_UB_33 0.0130675000
_diffrn_radiation_monochromator graphite
_diffrn_radiation_type 'Mo K\a'
_diffrn_radiation_wavelength 0.7107
_diffrn_reflns_av_R_equivalents 0.0286
_diffrn_reflns_av_unetI/netI 0.0574
_diffrn_reflns_limit_h_max 9
_diffrn_reflns_limit_h_min -9
_diffrn_reflns_limit_k_max 13
_diffrn_reflns_limit_k_min -14
_diffrn_reflns_limit_l_max 18
_diffrn_reflns_limit_l_min -18
_diffrn_reflns_number 10307
_diffrn_reflns_theta_full 27.00
_diffrn_reflns_theta_max 27.00
_diffrn_reflns_theta_min 2.72
_diffrn_source 'Enhance (Mo) X-ray Source'
_exptl_absorpt_coefficient_mu 0.244
_exptl_absorpt_correction_T_max 1.00000
_exptl_absorpt_correction_T_min 0.98349
_exptl_absorpt_correction_type multi-scan
_exptl_absorpt_process_details
;
CrysAlisPro, Agilent Technologies,
Version 1.171.36.32 (release 02-08-2013 CrysAlis171 .NET)
(compiled Aug  2 2013,16:46:58)
Empirical absorption correction using spherical harmonics,
 implemented in SCALE3 ABSPACK scaling algorithm.
;
_exptl_crystal_colour
;
;
_exptl_crystal_density_diffrn 1.566
_exptl_crystal_density_method 'not measured'
_exptl_crystal_description
;
;
_exptl_crystal_F_000 576
_exptl_crystal_size_max 0.24
_exptl_crystal_size_mid 0.18
_exptl_crystal_size_min 0.11
_refine_diff_density_max 0.323
_refine_diff_density_min -0.276
_refine_diff_density_rms 0.060
_refine_ls_extinction_method none
_refine_ls_goodness_of_fit_ref 1.014
_refine_ls_hydrogen_treatment mixed
_refine_ls_matrix_type full
_refine_ls_number_parameters 345
_refine_ls_number_reflns 5130
_refine_ls_number_restraints 0
_refine_ls_restrained_S_all 1.014
_refine_ls_R_factor_all 0.0607
_refine_ls_R_factor_gt 0.0410
_refine_ls_shift/su_max 0.000
_refine_ls_shift/su_mean 0.000
_refine_ls_structure_factor_coef Fsqd
_refine_ls_weighting_details 'calc w=1/[\s^2^(Fo^2^)+(0.0297P)^2^+0.3970P] where P=(Fo^2^+2Fc^2^)/3'
_refine_ls_weighting_scheme calc
_refine_ls_wR_factor_gt 0.0798
_refine_ls_wR_factor_ref 0.0910
_reflns_number_gt 3920
_reflns_number_total 5130
_reflns_threshold_expression >2sigma(I)
_cod_data_source_file jo7b02484_si_002.cif
_cod_data_source_block nms8_exo_exo_5b
_cod_depositor_comments 'Adding full bibliography for 4033202--4033205.cif.'
_cod_database_code 4033204
_chemical_oxdiff_formula 'C25 H21 Cl F6 N2 O4'
_reflns_odcompleteness_completeness 99.92
_reflns_odcompleteness_iscentric 1
_reflns_odcompleteness_theta 26.32

loop_
_space_group_symop_id
_space_group_symop_operation_xyz
1 'x, y, z'
2 '-x, -y, -z'

loop_
_atom_site_label
_atom_site_type_symbol
_atom_site_fract_x
_atom_site_fract_y
_atom_site_fract_z
_atom_site_U_iso_or_equiv
_atom_site_adp_type
_atom_site_occupancy
_atom_site_symmetry_multiplicity
_atom_site_calc_flag
_atom_site_refinement_flags
Cl1 Cl 0.02010(6) 0.14798(5) 0.13631(3) 0.01939(13) Uani 1 1 d .
F1 F 0.50773(15) -0.10072(11) -0.38901(8) 0.0245(3) Uani 1 1 d .
F2 F 0.97654(14) 0.15617(11) -0.17807(9) 0.0225(3) Uani 1 1 d .
F3 F 0.37609(14) -0.12517(10) -0.24504(9) 0.0229(3) Uani 1 1 d .
F4 F 0.87133(15) 0.26281(11) -0.07343(8) 0.0233(3) Uani 1 1 d .
F5 F 1.04072(14) 0.34731(11) -0.19983(8) 0.0226(3) Uani 1 1 d .
F6 F 0.65995(14) -0.14683(10) -0.27322(9) 0.0221(3) Uani 1 1 d .
O7 O 0.44779(17) 0.24987(12) -0.35976(10) 0.0191(3) Uani 1 1 d .
O8 O 0.50947(17) 0.43569(12) -0.23740(10) 0.0187(3) Uani 1 1 d .
O9 O 0.26558(18) 0.09131(13) -0.35544(12) 0.0271(4) Uani 1 1 d .
O10 O 0.74269(18) 0.48998(13) -0.17262(10) 0.0213(3) Uani 1 1 d .
N11 N 0.80759(19) 0.30971(15) -0.31859(11) 0.0127(3) Uani 1 1 d .
N13 N 0.61263(19) 0.19040(14) -0.18350(11) 0.0126(3) Uani 1 1 d .
C1A C 0.6477(2) 0.08216(17) -0.22175(14) 0.0128(4) Uani 1 1 d .
H1A H 0.6796 0.0106 -0.1774 0.015 Uiso 1 1 calc R
C1B C 0.3815(3) 0.3489(2) -0.51297(16) 0.0308(6) Uani 1 1 d .
H1BA H 0.3201 0.4169 -0.5446 0.046 Uiso 1 1 calc R
H1BB H 0.3503 0.2757 -0.5332 0.046 Uiso 1 1 calc R
H1BC H 0.5080 0.3624 -0.5281 0.046 Uiso 1 1 calc R
C12 C 0.7452(2) 0.09640(17) -0.31811(13) 0.0130(4) Uani 1 1 d .
H12 H 0.8335 0.0331 -0.3285 0.016 Uiso 1 1 calc R
C14 C 0.8012(2) 0.22285(17) -0.36470(14) 0.0122(4) Uani 1 1 d .
C15 C 0.9697(2) 0.29556(19) -0.66264(14) 0.0171(4) Uani 1 1 d .
H15 H 1.0090 0.3118 -0.7272 0.021 Uiso 1 1 calc R
C16 C 0.3592(2) 0.08431(18) -0.08519(14) 0.0145(4) Uani 1 1 d .
H16 H 0.3699 0.0268 -0.1247 0.017 Uiso 1 1 calc R
C17 C 0.8587(2) 0.24606(18) -0.46819(14) 0.0130(4) Uani 1 1 d .
C18 C 0.5225(3) -0.07887(18) -0.30278(15) 0.0170(4) Uani 1 1 d .
C19 C 0.9054(2) 0.36409(18) -0.51427(14) 0.0149(4) Uani 1 1 d .
H19 H 0.8989 0.4272 -0.4799 0.018 Uiso 1 1 calc R
C20 C 0.4655(3) 0.26312(18) -0.03972(14) 0.0164(4) Uani 1 1 d .
H20 H 0.5506 0.3245 -0.0468 0.020 Uiso 1 1 calc R
C21 C 0.9191(2) 0.17774(19) -0.61792(14) 0.0176(4) Uani 1 1 d .
H21 H 0.9219 0.1155 -0.6529 0.021 Uiso 1 1 calc R
C22 C 0.8643(2) 0.15275(18) -0.52116(14) 0.0166(4) Uani 1 1 d .
H22 H 0.8312 0.0737 -0.4915 0.020 Uiso 1 1 calc R
C23 C 0.2230(2) 0.07234(18) -0.01004(14) 0.0151(4) Uani 1 1 d .
H23 H 0.1451 0.0060 0.0019 0.018 Uiso 1 1 calc R
C24 C 0.4038(2) 0.13243(18) -0.34216(14) 0.0151(4) Uani 1 1 d .
C25 C 0.4813(2) 0.18139(18) -0.10302(13) 0.0131(4) Uani 1 1 d .
C26 C 0.7415(2) 0.29011(18) -0.21705(14) 0.0138(4) Uani 1 1 d .
C27 C 0.2031(2) 0.15909(18) 0.04719(14) 0.0149(4) Uani 1 1 d .
C28 C 0.3244(3) 0.25390(18) 0.03359(14) 0.0174(4) Uani 1 1 d .
H28 H 0.3117 0.3112 0.0732 0.021 Uiso 1 1 calc R
C29 C 0.4295(3) 0.55593(19) -0.23342(16) 0.0243(5) Uani 1 1 d .
H29A H 0.3516 0.5750 -0.2816 0.029 Uiso 1 1 calc R
H29B H 0.5232 0.6174 -0.2467 0.029 Uiso 1 1 calc R
C30 C 0.9616(2) 0.38877(19) -0.61069(15) 0.0182(4) Uani 1 1 d .
H30 H 0.9938 0.4679 -0.6406 0.022 Uiso 1 1 calc R
C31 C 0.6640(2) 0.41734(18) -0.20427(14) 0.0149(4) Uani 1 1 d .
C32 C 0.9095(3) 0.26595(19) -0.16662(14) 0.0174(4) Uani 1 1 d .
C33 C 0.3285(3) 0.33587(19) -0.40830(15) 0.0207(5) Uani 1 1 d .
H33A H 0.3356 0.4146 -0.3894 0.025 Uiso 1 1 calc R
H33B H 0.2063 0.3065 -0.3912 0.025 Uiso 1 1 calc R
C34 C 0.3239(3) 0.5599(2) -0.13803(16) 0.0265(5) Uani 1 1 d .
H34A H 0.2671 0.6377 -0.1391 0.040 Uiso 1 1 calc R
H34B H 0.4027 0.5478 -0.0908 0.040 Uiso 1 1 calc R
H34C H 0.2348 0.4965 -0.1234 0.040 Uiso 1 1 calc R
C35 C 0.5500(2) 0.05447(18) -0.30337(14) 0.0135(4) Uani 1 1 d .

loop_
_atom_site_aniso_label
_atom_site_aniso_U_11
_atom_site_aniso_U_22
_atom_site_aniso_U_33
_atom_site_aniso_U_23
_atom_site_aniso_U_13
_atom_site_aniso_U_12
Cl1 0.0183(2) 0.0240(3) 0.0147(2) -0.0050(2) 0.00393(19) 0.0004(2)
F1 0.0337(7) 0.0206(7) 0.0223(7) -0.0117(6) -0.0040(5) -0.0023(5)
F2 0.0204(6) 0.0207(7) 0.0282(7) -0.0060(6) -0.0086(5) 0.0039(5)
F3 0.0211(6) 0.0171(6) 0.0280(7) -0.0036(5) 0.0055(5) -0.0070(5)
F4 0.0254(6) 0.0325(8) 0.0128(6) -0.0038(5) -0.0051(5) -0.0026(5)
F5 0.0178(6) 0.0266(7) 0.0232(7) -0.0039(6) -0.0017(5) -0.0092(5)
F6 0.0228(6) 0.0127(6) 0.0301(7) -0.0026(5) -0.0030(5) 0.0022(5)
O7 0.0186(7) 0.0126(7) 0.0257(8) 0.0010(6) -0.0079(6) 0.0006(6)
O8 0.0232(7) 0.0142(7) 0.0203(8) -0.0057(6) -0.0059(6) 0.0043(6)
O9 0.0203(8) 0.0207(8) 0.0420(10) -0.0045(7) -0.0112(7) -0.0042(6)
O10 0.0241(7) 0.0176(8) 0.0231(8) -0.0077(7) 0.0002(6) -0.0055(6)
N11 0.0117(8) 0.0149(9) 0.0117(8) -0.0030(7) -0.0013(6) -0.0013(7)
N13 0.0142(8) 0.0113(8) 0.0116(8) -0.0025(7) 0.0015(7) -0.0031(6)
C1A 0.0129(9) 0.0111(10) 0.0138(10) -0.0015(8) -0.0013(8) 0.0001(8)
C1B 0.0296(12) 0.0343(14) 0.0266(13) -0.0025(11) -0.0033(10) 0.0135(11)
C12 0.0137(9) 0.0108(10) 0.0138(10) -0.0021(8) -0.0002(8) -0.0001(8)
C14 0.0090(9) 0.0116(10) 0.0160(10) -0.0021(8) -0.0021(8) 0.0005(7)
C15 0.0168(10) 0.0225(12) 0.0122(10) -0.0046(9) -0.0010(8) 0.0010(8)
C16 0.0165(10) 0.0154(10) 0.0127(10) -0.0049(8) -0.0025(8) 0.0010(8)
C17 0.0092(9) 0.0154(10) 0.0145(10) -0.0038(8) -0.0008(8) 0.0009(8)
C18 0.0181(10) 0.0140(11) 0.0183(11) -0.0033(9) 0.0004(8) -0.0010(8)
C19 0.0162(10) 0.0135(10) 0.0153(10) -0.0043(8) -0.0008(8) -0.0019(8)
C20 0.0203(10) 0.0145(10) 0.0136(10) -0.0013(8) -0.0005(8) -0.0043(8)
C21 0.0174(10) 0.0189(11) 0.0175(11) -0.0075(9) -0.0003(8) 0.0002(8)
C22 0.0172(10) 0.0137(10) 0.0188(11) -0.0037(9) -0.0009(8) -0.0006(8)
C23 0.0131(9) 0.0170(11) 0.0148(10) -0.0020(8) -0.0014(8) -0.0027(8)
C24 0.0178(10) 0.0155(10) 0.0124(10) -0.0045(8) -0.0001(8) -0.0003(8)
C25 0.0142(9) 0.0148(10) 0.0093(9) 0.0001(8) -0.0012(8) 0.0017(8)
C26 0.0155(9) 0.0137(10) 0.0115(10) -0.0011(8) -0.0001(8) -0.0029(8)
C27 0.0143(9) 0.0182(11) 0.0104(10) 0.0005(8) 0.0001(8) 0.0034(8)
C28 0.0245(11) 0.0137(10) 0.0143(10) -0.0043(8) -0.0011(9) 0.0006(9)
C29 0.0328(12) 0.0146(11) 0.0262(12) -0.0045(10) -0.0071(10) 0.0088(9)
C30 0.0187(10) 0.0170(11) 0.0179(11) -0.0009(9) -0.0020(8) -0.0016(8)
C31 0.0183(10) 0.0144(10) 0.0103(10) 0.0005(8) 0.0010(8) -0.0026(8)
C32 0.0205(10) 0.0167(11) 0.0149(10) -0.0029(9) -0.0019(8) -0.0025(8)
C33 0.0201(10) 0.0159(11) 0.0260(12) -0.0010(9) -0.0073(9) 0.0049(9)
C34 0.0283(12) 0.0189(12) 0.0318(13) -0.0069(10) -0.0005(10) 0.0039(9)
C35 0.0133(9) 0.0129(10) 0.0131(10) -0.0016(8) 0.0013(8) -0.0021(8)

loop_
_atom_type_symbol
_atom_type_description
_atom_type_scat_dispersion_real
_atom_type_scat_dispersion_imag
_atom_type_scat_source
C C 0.0033 0.0016 'International Tables Vol C Tables 4.2.6.8 and 6.1.1.4'
H H 0.0000 0.0000 'International Tables Vol C Tables 4.2.6.8 and 6.1.1.4'
N N 0.0061 0.0033 'International Tables Vol C Tables 4.2.6.8 and 6.1.1.4'
O O 0.0106 0.0060 'International Tables Vol C Tables 4.2.6.8 and 6.1.1.4'
F F 0.0171 0.0103 'International Tables Vol C Tables 4.2.6.8 and 6.1.1.4'
Cl Cl 0.1484 0.1585 'International Tables Vol C Tables 4.2.6.8 and 6.1.1.4'

loop_
_geom_angle_atom_site_label_1
_geom_angle_atom_site_label_2
_geom_angle_atom_site_label_3
_geom_angle
C24 O7 C33 117.87(15)
C31 O8 C29 115.54(16)
C14 N11 C26 120.04(16)
C1A N13 C26 116.48(14)
C25 N13 C1A 116.43(15)
C25 N13 C26 125.53(15)
N13 C1A C12 116.93(16)
N13 C1A C35 121.35(16)
C12 C1A C35 60.59(12)
C1A C12 C14 116.40(16)
C1A C12 C35 62.60(12)
C14 C12 C35 121.93(16)
N11 C14 C12 122.63(17)
N11 C14 C17 119.41(17)
C17 C14 C12 117.91(16)
C30 C15 C21 119.83(19)
C23 C16 C25 121.22(18)
C19 C17 C14 119.26(17)
C19 C17 C22 118.98(18)
C22 C17 C14 121.76(18)
F1 C18 F3 107.32(15)
F1 C18 F6 106.39(15)
F1 C18 C35 111.95(17)
F3 C18 F6 105.86(16)
F3 C18 C35 112.89(16)
F6 C18 C35 111.98(15)
C30 C19 C17 120.77(18)
C28 C20 C25 120.94(18)
C22 C21 C15 120.17(18)
C21 C22 C17 120.21(18)
C27 C23 C16 119.74(18)
O7 C24 C35 111.51(16)
O9 C24 O7 125.33(18)
O9 C24 C35 123.16(18)
C16 C25 N13 118.00(17)
C16 C25 C20 117.71(17)
C20 C25 N13 124.29(17)
N11 C26 C31 102.25(15)
N11 C26 C32 105.60(14)
N13 C26 N11 115.16(15)
N13 C26 C31 113.47(15)
N13 C26 C32 110.39(16)
C32 C26 C31 109.38(16)
C23 C27 Cl1 118.80(15)
C23 C27 C28 120.59(17)
C28 C27 Cl1 120.60(15)
C27 C28 C20 119.56(18)
O8 C29 C34 111.62(17)
C19 C30 C15 120.01(19)
O8 C31 C26 111.15(16)
O10 C31 O8 125.95(19)
O10 C31 C26 122.79(18)
F2 C32 C26 109.27(16)
F4 C32 F2 106.77(16)
F4 C32 C26 111.96(15)
F5 C32 F2 106.77(15)
F5 C32 F4 107.73(15)
F5 C32 C26 113.98(16)
O7 C33 C1B 109.33(16)
C12 C35 C1A 56.81(11)
C18 C35 C1A 114.63(16)
C18 C35 C12 115.21(15)
C24 C35 C1A 123.65(16)
C24 C35 C12 123.11(17)
C24 C35 C18 112.66(16)

loop_
_geom_bond_atom_site_label_1
_geom_bond_atom_site_label_2
_geom_bond_distance
Cl1 C27 1.7484(19)
F1 C18 1.340(2)
F2 C32 1.345(2)
F3 C18 1.342(2)
F4 C32 1.339(2)
F5 C32 1.334(2)
F6 C18 1.348(2)
O7 C24 1.327(2)
O7 C33 1.460(2)
O8 C29 1.467(2)
O8 C31 1.325(2)
O9 C24 1.203(2)
O10 C31 1.205(2)
N11 C14 1.279(2)
N11 C26 1.469(2)
N13 C1A 1.423(2)
N13 C25 1.415(2)
N13 C26 1.461(2)
C1A C12 1.472(3)
C1A C35 1.561(3)
C1B C33 1.499(3)
C12 C14 1.490(3)
C12 C35 1.532(2)
C14 C17 1.483(3)
C15 C21 1.390(3)
C15 C30 1.387(3)
C16 C23 1.382(3)
C16 C25 1.400(3)
C17 C19 1.391(3)
C17 C22 1.399(3)
C18 C35 1.503(3)
C19 C30 1.385(3)
C20 C25 1.400(3)
C20 C28 1.390(3)
C21 C22 1.388(3)
C23 C27 1.379(3)
C24 C35 1.502(3)
C26 C31 1.556(3)
C26 C32 1.550(3)
C27 C28 1.381(3)
C29 C34 1.508(3)
